data_7710569
loop_
_publ_author_name
'Parr, Joseph Michael'
'Olivar, Clarissa'
'Saal, Thomas'
'Haiges, Ralf'
'Inkpen , Michael Stephen'

_publ_section_title
;
 Pushing steric limits in osmium(IV) tetraaryl complexes
;
_journal_name_full 'Dalton Transactions'
_journal_paper_doi 10.1039/D2DT01706G
_journal_year 2022
_chemical_formula_moiety 'C32 H36 Os'
_chemical_formula_sum 'C32 H36 Os'
_chemical_formula_weight 610.81
_chemical_name_common Os(2,5-xylyl)4
_chemical_name_systematic tetrakis(2,5-dimethylphenyl)osmium(IV)
_space_group_crystal_system monoclinic
_space_group_IT_number 9
_space_group_name_Hall 'C -2yc'
_space_group_name_H-M_alt 'C 1 c 1'
_atom_sites_solution_hydrogens geom
_audit_update_record
;
2020-08-19 deposited with the CCDC.	2022-06-22 downloaded from the CCDC.
;
_cell_angle_alpha 90
_cell_angle_beta 98.736(2)
_cell_angle_gamma 90
_cell_formula_units_Z 4
_cell_length_a 12.9059(19)
_cell_length_b 12.9355(18)
_cell_length_c 15.837(2)
_cell_measurement_reflns_used 9989
_cell_measurement_temperature 100.(2)
_cell_measurement_theta_max 30.5925
_cell_measurement_theta_min 2.4679
_cell_volume 2613.2(6)
_computing_cell_refinement 'APEX3 v2019.1-0 (Bruker AXS, 2019)'
_computing_data_collection 'Bruker Instrument Service v2013.12.0.0 (Bruker AXS, 2013)'
_computing_data_reduction 'SAINT V8.40A (Bruker AXS, 2013)'
_computing_molecular_graphics 'shelXle (C.B. Huebschle, rev 958)'
_computing_publication_material 'SHELXTL XL 2018/3 (Bruker AXS, 2018)'
_computing_structure_refinement 'SHELXTL XL 2018/3 (Bruker AXS, 2018)'
_computing_structure_solution 'SHELXTL XT 2014/5 (Bruker AXS, 2014)'
_diffrn_ambient_temperature 100.(2)
_diffrn_detector_area_resol_mean 8.3333
_diffrn_measured_fraction_theta_full 0.995
_diffrn_measured_fraction_theta_max 0.995
_diffrn_measurement_device_type 'Bruker APEX II CCD'
_diffrn_measurement_method 'omega- and phi-scans'
_diffrn_radiation_monochromator 'TRIUMPH curved-crystal'
_diffrn_radiation_type 'MoK\a '
_diffrn_radiation_wavelength 0.71073
_diffrn_reflns_av_R_equivalents 0.0465
_diffrn_reflns_av_unetI/netI 0.0490
_diffrn_reflns_limit_h_max 18
_diffrn_reflns_limit_h_min -18
_diffrn_reflns_limit_k_max 18
_diffrn_reflns_limit_k_min -18
_diffrn_reflns_limit_l_max 22
_diffrn_reflns_limit_l_min -22
_diffrn_reflns_number 32067
_diffrn_reflns_theta_full 30.52
_diffrn_reflns_theta_max 30.52
_diffrn_reflns_theta_min 2.24
_diffrn_source 'fine-focus tube'
_exptl_absorpt_coefficient_mu 4.897
_exptl_absorpt_correction_T_max 0.90
_exptl_absorpt_correction_T_min 0.72
_exptl_absorpt_correction_type multi-scan
_exptl_absorpt_process_details 'SADABS 2016/2 (Bruker AXS, 2016)'
_exptl_crystal_colour 'dark red'
_exptl_crystal_density_diffrn 1.553
_exptl_crystal_density_method 'not measured'
_exptl_crystal_description plate
_exptl_crystal_F_000 1216
_exptl_crystal_recrystallization_method 'Re-crystallisation from solvent: n-hexane'
_exptl_crystal_size_max 0.187
_exptl_crystal_size_mid 0.167
_exptl_crystal_size_min 0.022
_refine_diff_density_max 0.613
_refine_diff_density_min -0.535
_refine_ls_abs_structure_details
;

Flack x determined using 3368 quotients [(I+)-(I-)]/[(I+)+(I-)]
(Parsons, Flack and Wagner, Acta Cryst. B69 (2013) 249-259).
;
_refine_ls_abs_structure_Flack 0.005(6)
_refine_ls_extinction_method none
_refine_ls_goodness_of_fit_ref 0.952
_refine_ls_hydrogen_treatment constr
_refine_ls_matrix_type full
_refine_ls_number_parameters 306
_refine_ls_number_reflns 7862
_refine_ls_number_restraints 2
_refine_ls_restrained_S_all 0.952
_refine_ls_R_factor_all 0.0268
_refine_ls_R_factor_gt 0.0221
_refine_ls_shift/su_max 0.001
_refine_ls_shift/su_mean 0.000
_refine_ls_structure_factor_coef Fsqd
_refine_ls_weighting_details 'w=1/[\s^2^(Fo^2^)+(0.0012P)^2^] where P=(Fo^2^+2Fc^2^)/3'
_refine_ls_weighting_scheme calc
_refine_ls_wR_factor_gt 0.0406
_refine_ls_wR_factor_ref 0.0416
_reflns_number_gt 7265
_reflns_number_total 7862
_reflns_threshold_expression 'I > 2\s(I)'
_cod_data_source_file d2dt01706g2.cif
_cod_data_source_block C32H36Os
_cod_original_cell_volume 2613.2(7)
_cod_database_code 7710569

loop_
_space_group_symop_operation_xyz
'x, y, z'
'x, -y, z+1/2'
'x+1/2, y+1/2, z'
'x+1/2, -y+1/2, z+1/2'

loop_
_atom_site_type_symbol
_atom_site_label
_atom_site_fract_x
_atom_site_fract_y
_atom_site_fract_z
_atom_site_U_iso_or_equiv
_atom_site_adp_type
_atom_site_calc_flag
_atom_site_refinement_flags_adp
_atom_site_refinement_flags_occupancy
_atom_site_refinement_flags_posn
_atom_site_occupancy
_atom_site_disorder_assembly
_atom_site_disorder_group
C C1 0.2914(3) 0.7985(3) 0.4274(3) 0.0125(8) Uani d . . . 1 . .
C C2 0.3688(4) 0.8128(4) 0.3742(3) 0.0130(9) Uani d . . . 1 . .
C C3 0.3770(4) 0.9086(3) 0.3355(3) 0.0169(9) Uani d . . . 1 . .
H H3 0.430048 0.918797 0.300799 0.02 Uiso calc U . R 1 . .
C C4 0.3096(3) 0.9895(3) 0.3465(3) 0.0173(9) Uani d . . . 1 . .
H H4 0.318556 1.054639 0.320865 0.021 Uiso calc U . R 1 . .
C C5 0.2288(3) 0.9759(3) 0.3951(3) 0.0162(9) Uani d . . . 1 . .
C C6 0.2208(3) 0.8812(3) 0.4337(3) 0.0140(9) Uani d . . . 1 . .
H H6 0.165349 0.870998 0.466081 0.017 Uiso calc U . R 1 . .
C C7 0.4414(4) 0.7266(4) 0.3578(3) 0.0196(10) Uani d . . . 1 . .
H H7A 0.408996 0.685833 0.308661 0.029 Uiso calc U . R 1 . .
H H7B 0.45486 0.681988 0.408342 0.029 Uiso calc U . R 1 . .
H H7C 0.50775 0.755747 0.345846 0.029 Uiso calc U . R 1 . .
C C8 0.1540(6) 1.0632(5) 0.4086(5) 0.0243(16) Uani d . . . 1 . .
H H8A 0.160182 1.118725 0.367542 0.037 Uiso calc U . R 1 . .
H H8B 0.171633 1.090035 0.466821 0.037 Uiso calc U . R 1 . .
H H8C 0.08191 1.036938 0.39997 0.037 Uiso calc U . R 1 . .
C C9 0.4237(3) 0.6665(3) 0.5825(3) 0.0127(8) Uani d . . . 1 . .
C C10 0.4431(4) 0.5895(4) 0.6470(4) 0.0135(11) Uani d . . . 1 . .
C C11 0.5387(4) 0.5898(3) 0.6995(3) 0.0191(10) Uani d . . . 1 . .
H H11 0.552228 0.538811 0.742949 0.023 Uiso calc U . R 1 . .
C C12 0.6160(4) 0.6623(4) 0.6908(3) 0.0251(11) Uani d . . . 1 . .
H H12 0.68149 0.659313 0.727342 0.03 Uiso calc U . R 1 . .
C C13 0.5979(4) 0.7387(4) 0.6291(3) 0.0207(10) Uani d . . . 1 . .
C C14 0.5021(3) 0.7405(3) 0.5761(3) 0.0151(9) Uani d . . . 1 . .
H H14 0.488824 0.793282 0.534137 0.018 Uiso calc U . R 1 . .
C C15 0.3627(4) 0.5084(4) 0.6594(4) 0.0175(11) Uani d . . . 1 . .
H H15A 0.293053 0.531886 0.633138 0.026 Uiso calc U . R 1 . .
H H15B 0.363103 0.49688 0.720613 0.026 Uiso calc U . R 1 . .
H H15C 0.379816 0.443625 0.632471 0.026 Uiso calc U . R 1 . .
C C16 0.6815(5) 0.8194(4) 0.6193(5) 0.0339(16) Uani d . . . 1 . .
H H16A 0.71004 0.806428 0.566407 0.051 Uiso calc U . R 1 . .
H H16B 0.73796 0.814954 0.668133 0.051 Uiso calc U . R 1 . .
H H16C 0.650167 0.888497 0.617238 0.051 Uiso calc U . R 1 . .
C C17 0.1690(3) 0.6856(3) 0.5672(3) 0.0119(8) Uani d . . . 1 . .
C C18 0.1617(4) 0.7696(4) 0.6234(3) 0.0123(8) Uani d . . . 1 . .
C C19 0.0703(4) 0.7786(4) 0.6601(3) 0.0179(9) Uani d . . . 1 . .
H H19 0.06297 0.836091 0.696056 0.022 Uiso calc U . R 1 . .
C C20 -0.0106(3) 0.7064(3) 0.6458(3) 0.0151(9) Uani d . . . 1 . .
H H20 -0.072514 0.716125 0.670534 0.018 Uiso calc U . R 1 . .
C C21 -0.0005(3) 0.6200(3) 0.5954(3) 0.0149(9) Uani d . . . 1 . .
C C22 0.0885(3) 0.6109(3) 0.5564(3) 0.0137(8) Uani d . . . 1 . .
H H22 0.095286 0.552532 0.521288 0.016 Uiso calc U . R 1 . .
C C23 0.2495(4) 0.8454(3) 0.6468(3) 0.0182(10) Uani d . . . 1 . .
H H23A 0.284266 0.85829 0.596927 0.027 Uiso calc U . R 1 . .
H H23B 0.300268 0.816923 0.693265 0.027 Uiso calc U . R 1 . .
H H23C 0.221257 0.910442 0.665423 0.027 Uiso calc U . R 1 . .
C C24 -0.0844(6) 0.5363(5) 0.5849(5) 0.0232(16) Uani d . . . 1 . .
H H24A -0.151558 0.566158 0.593994 0.035 Uiso calc U . R 1 . .
H H24B -0.064489 0.481248 0.626742 0.035 Uiso calc U . R 1 . .
H H24C -0.091087 0.507462 0.527045 0.035 Uiso calc U . R 1 . .
C C25 0.2712(3) 0.5462(3) 0.4256(3) 0.0128(8) Uani d . . . 1 . .
C C26 0.1848(4) 0.5330(4) 0.3596(3) 0.0131(10) Uani d . . . 1 . .
C C27 0.1781(3) 0.4413(3) 0.3131(3) 0.0168(9) Uani d . . . 1 . .
H H27 0.121055 0.431562 0.268287 0.02 Uiso calc U . R 1 . .
C C28 0.2534(4) 0.3631(4) 0.3307(3) 0.0195(10) Uani d . . . 1 . .
H H28 0.245325 0.300358 0.299312 0.023 Uiso calc U . R 1 . .
C C29 0.3391(4) 0.3765(3) 0.3934(3) 0.0173(9) Uani d . . . 1 . .
C C30 0.3471(3) 0.4681(3) 0.4395(3) 0.0139(8) Uani d . . . 1 . .
H H30 0.406413 0.478318 0.482231 0.017 Uiso calc U . R 1 . .
C C31 0.1013(4) 0.6143(5) 0.3380(4) 0.0198(13) Uani d . . . 1 . .
H H31A 0.069511 0.607086 0.278008 0.03 Uiso calc U . R 1 . .
H H31B 0.132754 0.683105 0.347163 0.03 Uiso calc U . R 1 . .
H H31C 0.047229 0.605544 0.374687 0.03 Uiso calc U . R 1 . .
C C32 0.4230(5) 0.2945(4) 0.4087(4) 0.0249(12) Uani d . . . 1 . .
H H32A 0.468039 0.298862 0.364222 0.037 Uiso calc U . R 1 . .
H H32B 0.390177 0.226047 0.406937 0.037 Uiso calc U . R 1 . .
H H32C 0.46537 0.305266 0.464784 0.037 Uiso calc U . R 1 . .
Os Os1 0.28822(2) 0.67229(2) 0.50020(2) 0.00989(4) Uani d . . . 1 . .

loop_
_atom_site_aniso_label
_atom_site_aniso_U_11
_atom_site_aniso_U_22
_atom_site_aniso_U_33
_atom_site_aniso_U_12
_atom_site_aniso_U_13
_atom_site_aniso_U_23
C1 0.016(2) 0.014(2) 0.0064(19) -0.0004(16) 0.0001(16) -0.0001(15)
C2 0.015(2) 0.012(2) 0.012(2) 0.0023(19) 0.0027(18) -0.0005(18)
C3 0.020(2) 0.018(2) 0.014(2) -0.0012(18) 0.0038(18) 0.0022(17)
C4 0.025(2) 0.012(2) 0.013(2) -0.0016(18) -0.0016(17) 0.0049(17)
C5 0.017(2) 0.013(2) 0.017(2) 0.0038(17) -0.0045(16) -0.0013(17)
C6 0.011(2) 0.014(2) 0.016(2) 0.0026(16) 0.0002(16) -0.0033(17)
C7 0.019(2) 0.022(3) 0.019(3) 0.005(2) 0.0066(19) 0.004(2)
C8 0.027(3) 0.016(3) 0.029(4) 0.008(3) 0.001(3) 0.000(3)
C9 0.0099(18) 0.014(2) 0.014(2) -0.0003(16) -0.0010(15) -0.0038(17)
C10 0.015(3) 0.010(3) 0.014(3) -0.001(2) -0.001(2) -0.0012(19)
C11 0.019(2) 0.015(2) 0.021(2) -0.0008(18) -0.0076(19) 0.0040(18)
C12 0.017(2) 0.021(3) 0.033(3) -0.0004(19) -0.010(2) 0.001(2)
C13 0.015(2) 0.016(2) 0.029(3) -0.0033(18) -0.0024(19) -0.002(2)
C14 0.014(2) 0.013(2) 0.019(2) -0.0008(16) 0.0008(17) 0.0035(17)
C15 0.019(3) 0.015(3) 0.018(3) -0.004(2) 0.001(2) 0.005(2)
C16 0.019(3) 0.028(3) 0.051(4) -0.008(2) -0.009(3) 0.002(3)
C17 0.0104(19) 0.014(2) 0.012(2) 0.0012(15) 0.0039(15) 0.0034(16)
C18 0.013(2) 0.010(2) 0.013(2) -0.0016(18) 0.0016(18) 0.0009(18)
C19 0.021(2) 0.019(2) 0.015(2) 0.0009(19) 0.0060(18) -0.0033(18)
C20 0.013(2) 0.019(2) 0.014(2) -0.0004(17) 0.0036(16) 0.0006(17)
C21 0.013(2) 0.019(2) 0.012(2) -0.0026(17) -0.0009(16) 0.0034(17)
C22 0.014(2) 0.011(2) 0.015(2) -0.0021(16) -0.0014(16) 0.0002(16)
C23 0.025(3) 0.012(2) 0.018(3) -0.011(2) 0.006(2) -0.0038(18)
C24 0.020(3) 0.024(4) 0.025(3) -0.014(2) 0.002(2) -0.003(3)
C25 0.0123(19) 0.016(2) 0.011(2) -0.0021(16) 0.0043(15) -0.0015(16)
C26 0.011(2) 0.017(3) 0.012(2) -0.001(2) 0.0037(17) -0.0037(19)
C27 0.016(2) 0.019(2) 0.015(2) 0.0002(17) -0.0003(17) -0.0045(18)
C28 0.024(2) 0.016(2) 0.018(2) 0.0022(19) 0.0024(19) -0.0078(18)
C29 0.017(2) 0.015(2) 0.021(2) 0.0057(18) 0.0063(18) -0.0003(18)
C30 0.013(2) 0.014(2) 0.015(2) 0.0007(16) 0.0033(16) 0.0004(17)
C31 0.018(3) 0.020(3) 0.021(3) 0.007(2) 0.001(2) -0.002(2)
C32 0.024(3) 0.018(3) 0.033(3) 0.007(2) 0.004(2) -0.003(2)
Os1 0.00909(6) 0.00895(6) 0.01151(6) -0.00001(17) 0.00118(4) -0.00041(18)

loop_
_atom_type_symbol
_atom_type_description
_atom_type_scat_dispersion_real
_atom_type_scat_dispersion_imag
_atom_type_scat_source
C C 0.0033 0.0016 'International Tables Vol C Tables 4.2.6.8 and 6.1.1.4'
H H 0.0000 0.0000 'International Tables Vol C Tables 4.2.6.8 and 6.1.1.4'
Os Os -1.2165 7.6030 'International Tables Vol C Tables 4.2.6.8 and 6.1.1.4'

loop_
_geom_angle_atom_site_label_1
_geom_angle_atom_site_label_2
_geom_angle_atom_site_label_3
_geom_angle_site_symmetry_1
_geom_angle_site_symmetry_3
_geom_angle
_geom_angle_publ_flag
C2 C1 C6 . . 117.6(4) ?
C2 C1 Os1 . . 121.8(4) ?
C6 C1 Os1 . . 120.3(3) ?
C3 C2 C1 . . 119.1(5) ?
C3 C2 C7 . . 119.5(4) ?
C1 C2 C7 . . 121.4(4) ?
C4 C3 C2 . . 121.6(4) ?
C4 C3 H3 . . 119.2 ?
C2 C3 H3 . . 119.2 ?
C3 C4 C5 . . 120.5(4) ?
C3 C4 H4 . . 119.7 ?
C5 C4 H4 . . 119.7 ?
C6 C5 C4 . . 117.9(4) ?
C6 C5 C8 . . 120.2(5) ?
C4 C5 C8 . . 121.8(5) ?
C5 C6 C1 . . 123.0(4) ?
C5 C6 H6 . . 118.5 ?
C1 C6 H6 . . 118.5 ?
C2 C7 H7A . . 109.5 ?
C2 C7 H7B . . 109.5 ?
H7A C7 H7B . . 109.5 ?
C2 C7 H7C . . 109.5 ?
H7A C7 H7C . . 109.5 ?
H7B C7 H7C . . 109.5 ?
C5 C8 H8A . . 109.5 ?
C5 C8 H8B . . 109.5 ?
H8A C8 H8B . . 109.5 ?
C5 C8 H8C . . 109.5 ?
H8A C8 H8C . . 109.5 ?
H8B C8 H8C . . 109.5 ?
C14 C9 C10 . . 118.6(4) ?
C14 C9 Os1 . . 119.3(3) ?
C10 C9 Os1 . . 122.1(3) ?
C11 C10 C9 . . 118.3(5) ?
C11 C10 C15 . . 119.6(5) ?
C9 C10 C15 . . 122.1(4) ?
C10 C11 C12 . . 122.1(5) ?
C10 C11 H11 . . 118.9 ?
C12 C11 H11 . . 118.9 ?
C13 C12 C11 . . 120.3(4) ?
C13 C12 H12 . . 119.9 ?
C11 C12 H12 . . 119.9 ?
C12 C13 C14 . . 118.6(4) ?
C12 C13 C16 . . 120.9(5) ?
C14 C13 C16 . . 120.5(5) ?
C13 C14 C9 . . 122.0(4) ?
C13 C14 H14 . . 119.0 ?
C9 C14 H14 . . 119.0 ?
C10 C15 H15A . . 109.5 ?
C10 C15 H15B . . 109.5 ?
H15A C15 H15B . . 109.5 ?
C10 C15 H15C . . 109.5 ?
H15A C15 H15C . . 109.5 ?
H15B C15 H15C . . 109.5 ?
C13 C16 H16A . . 109.5 ?
C13 C16 H16B . . 109.5 ?
H16A C16 H16B . . 109.5 ?
C13 C16 H16C . . 109.5 ?
H16A C16 H16C . . 109.5 ?
H16B C16 H16C . . 109.5 ?
C22 C17 C18 . . 118.9(4) ?
C22 C17 Os1 . . 119.2(3) ?
C18 C17 Os1 . . 121.9(3) ?
C19 C18 C17 . . 117.8(5) ?
C19 C18 C23 . . 119.8(4) ?
C17 C18 C23 . . 122.4(4) ?
C20 C19 C18 . . 122.4(4) ?
C20 C19 H19 . . 118.8 ?
C18 C19 H19 . . 118.8 ?
C21 C20 C19 . . 119.9(4) ?
C21 C20 H20 . . 120.0 ?
C19 C20 H20 . . 120.0 ?
C22 C21 C20 . . 118.6(4) ?
C22 C21 C24 . . 120.9(5) ?
C20 C21 C24 . . 120.5(5) ?
C21 C22 C17 . . 122.2(4) ?
C21 C22 H22 . . 118.9 ?
C17 C22 H22 . . 118.9 ?
C18 C23 H23A . . 109.5 ?
C18 C23 H23B . . 109.5 ?
H23A C23 H23B . . 109.5 ?
C18 C23 H23C . . 109.5 ?
H23A C23 H23C . . 109.5 ?
H23B C23 H23C . . 109.5 ?
C21 C24 H24A . . 109.5 ?
C21 C24 H24B . . 109.5 ?
H24A C24 H24B . . 109.5 ?
C21 C24 H24C . . 109.5 ?
H24A C24 H24C . . 109.5 ?
H24B C24 H24C . . 109.5 ?
C30 C25 C26 . . 118.9(4) ?
C30 C25 Os1 . . 118.8(3) ?
C26 C25 Os1 . . 122.4(3) ?
C27 C26 C25 . . 118.1(5) ?
C27 C26 C31 . . 119.2(5) ?
C25 C26 C31 . . 122.6(5) ?
C26 C27 C28 . . 121.6(4) ?
C26 C27 H27 . . 119.2 ?
C28 C27 H27 . . 119.2 ?
C29 C28 C27 . . 120.6(4) ?
C29 C28 H28 . . 119.7 ?
C27 C28 H28 . . 119.7 ?
C28 C29 C30 . . 118.2(4) ?
C28 C29 C32 . . 120.3(4) ?
C30 C29 C32 . . 121.4(5) ?
C29 C30 C25 . . 122.5(4) ?
C29 C30 H30 . . 118.7 ?
C25 C30 H30 . . 118.7 ?
C26 C31 H31A . . 109.5 ?
C26 C31 H31B . . 109.5 ?
H31A C31 H31B . . 109.5 ?
C26 C31 H31C . . 109.5 ?
H31A C31 H31C . . 109.5 ?
H31B C31 H31C . . 109.5 ?
C29 C32 H32A . . 109.5 ?
C29 C32 H32B . . 109.5 ?
H32A C32 H32B . . 109.5 ?
C29 C32 H32C . . 109.5 ?
H32A C32 H32C . . 109.5 ?
H32B C32 H32C . . 109.5 ?
C1 Os1 C17 . . 108.63(17) ?
C1 Os1 C25 . . 109.48(17) ?
C17 Os1 C25 . . 110.93(17) ?
C1 Os1 C9 . . 108.12(17) ?
C17 Os1 C9 . . 108.71(17) ?
C25 Os1 C9 . . 110.90(17) ?

loop_
_geom_bond_atom_site_label_1
_geom_bond_atom_site_label_2
_geom_bond_site_symmetry_2
_geom_bond_distance
_geom_bond_publ_flag
C1 C2 . 1.414(6) ?
C1 C6 . 1.419(6) ?
C1 Os1 . 2.003(4) ?
C2 C3 . 1.394(6) ?
C2 C7 . 1.504(7) ?
C3 C4 . 1.389(6) ?
C3 H3 . 0.95 ?
C4 C5 . 1.397(6) ?
C4 H4 . 0.95 ?
C5 C6 . 1.380(6) ?
C5 C8 . 1.521(8) ?
C6 H6 . 0.95 ?
C7 H7A . 0.98 ?
C7 H7B . 0.98 ?
C7 H7C . 0.98 ?
C8 H8A . 0.98 ?
C8 H8B . 0.98 ?
C8 H8C . 0.98 ?
C9 C14 . 1.407(6) ?
C9 C10 . 1.422(7) ?
C9 Os1 . 2.017(4) ?
C10 C11 . 1.379(6) ?
C10 C15 . 1.509(7) ?
C11 C12 . 1.391(7) ?
C11 H11 . 0.95 ?
C12 C13 . 1.385(7) ?
C12 H12 . 0.95 ?
C13 C14 . 1.385(6) ?
C13 C16 . 1.526(7) ?
C14 H14 . 0.95 ?
C15 H15A . 0.98 ?
C15 H15B . 0.98 ?
C15 H15C . 0.98 ?
C16 H16A . 0.98 ?
C16 H16B . 0.98 ?
C16 H16C . 0.98 ?
C17 C22 . 1.410(6) ?
C17 C18 . 1.418(6) ?
C17 Os1 . 2.005(4) ?
C18 C19 . 1.396(7) ?
C18 C23 . 1.501(7) ?
C19 C20 . 1.394(6) ?
C19 H19 . 0.95 ?
C20 C21 . 1.391(6) ?
C20 H20 . 0.95 ?
C21 C22 . 1.389(6) ?
C21 C24 . 1.522(8) ?
C22 H22 . 0.95 ?
C23 H23A . 0.98 ?
C23 H23B . 0.98 ?
C23 H23C . 0.98 ?
C24 H24A . 0.98 ?
C24 H24B . 0.98 ?
C24 H24C . 0.98 ?
C25 C30 . 1.401(6) ?
C25 C26 . 1.417(7) ?
C25 Os1 . 2.007(4) ?
C26 C27 . 1.392(6) ?
C26 C31 . 1.508(7) ?
C27 C28 . 1.401(6) ?
C27 H27 . 0.95 ?
C28 C29 . 1.380(6) ?
C28 H28 . 0.95 ?
C29 C30 . 1.389(6) ?
C29 C32 . 1.509(7) ?
C30 H30 . 0.95 ?
C31 H31A . 0.98 ?
C31 H31B . 0.98 ?
C31 H31C . 0.98 ?
C32 H32A . 0.98 ?
C32 H32B . 0.98 ?
C32 H32C . 0.98 ?

loop_
_geom_torsion_atom_site_label_1
_geom_torsion_atom_site_label_2
_geom_torsion_atom_site_label_3
_geom_torsion_atom_site_label_4
_geom_torsion_site_symmetry_1
_geom_torsion_site_symmetry_2
_geom_torsion_site_symmetry_3
_geom_torsion_site_symmetry_4
_geom_torsion
_geom_torsion_publ_flag
C6 C1 C2 C3 . . . . 4.4(6) ?
Os1 C1 C2 C3 . . . . -170.0(4) ?
C6 C1 C2 C7 . . . . -175.0(4) ?
Os1 C1 C2 C7 . . . . 10.6(6) ?
C1 C2 C3 C4 . . . . -1.4(7) ?
C7 C2 C3 C4 . . . . 178.0(4) ?
C2 C3 C4 C5 . . . . -2.0(7) ?
C3 C4 C5 C6 . . . . 2.2(6) ?
C3 C4 C5 C8 . . . . 179.8(5) ?
C4 C5 C6 C1 . . . . 1.0(6) ?
C8 C5 C6 C1 . . . . -176.6(5) ?
C2 C1 C6 C5 . . . . -4.3(6) ?
Os1 C1 C6 C5 . . . . 170.2(3) ?
C14 C9 C10 C11 . . . . -1.2(7) ?
Os1 C9 C10 C11 . . . . 178.6(4) ?
C14 C9 C10 C15 . . . . 178.9(5) ?
Os1 C9 C10 C15 . . . . -1.2(7) ?
C9 C10 C11 C12 . . . . -0.3(8) ?
C15 C10 C11 C12 . . . . 179.6(5) ?
C10 C11 C12 C13 . . . . 1.2(8) ?
C11 C12 C13 C14 . . . . -0.7(8) ?
C11 C12 C13 C16 . . . . 179.4(5) ?
C12 C13 C14 C9 . . . . -0.8(7) ?
C16 C13 C14 C9 . . . . 179.1(5) ?
C10 C9 C14 C13 . . . . 1.8(7) ?
Os1 C9 C14 C13 . . . . -178.1(4) ?
C22 C17 C18 C19 . . . . -5.1(6) ?
Os1 C17 C18 C19 . . . . 173.0(3) ?
C22 C17 C18 C23 . . . . 172.5(4) ?
Os1 C17 C18 C23 . . . . -9.4(6) ?
C17 C18 C19 C20 . . . . 2.5(7) ?
C23 C18 C19 C20 . . . . -175.1(4) ?
C18 C19 C20 C21 . . . . 1.9(7) ?
C19 C20 C21 C22 . . . . -3.5(7) ?
C19 C20 C21 C24 . . . . 175.3(5) ?
C20 C21 C22 C17 . . . . 0.8(6) ?
C24 C21 C22 C17 . . . . -177.9(5) ?
C18 C17 C22 C21 . . . . 3.5(6) ?
Os1 C17 C22 C21 . . . . -174.6(3) ?
C30 C25 C26 C27 . . . . 1.7(7) ?
Os1 C25 C26 C27 . . . . -177.9(3) ?
C30 C25 C26 C31 . . . . -177.9(5) ?
Os1 C25 C26 C31 . . . . 2.5(7) ?
C25 C26 C27 C28 . . . . 0.6(7) ?
C31 C26 C27 C28 . . . . -179.8(5) ?
C26 C27 C28 C29 . . . . -2.3(7) ?
C27 C28 C29 C30 . . . . 1.5(7) ?
C27 C28 C29 C32 . . . . -176.5(5) ?
C28 C29 C30 C25 . . . . 0.9(7) ?
C32 C29 C30 C25 . . . . 178.9(4) ?
C26 C25 C30 C29 . . . . -2.5(7) ?
Os1 C25 C30 C29 . . . . 177.1(3) ?
